data_2225476
loop_
_publ_author_name
'Rodrigues, Vinola Zeena'
'Tokar\<c\'ik, Miroslav'
'Gowda, B. Thimme'
'Ko\<z\'i\<sek, Jozef'

_publ_section_title
;
 <i>N</i>-(2-Chlorophenyl)-3-methylbenzamide
;
_journal_coeditor_code BT5219
_journal_issue 4
_journal_name_full 'Acta Crystallographica Section E'
_journal_page_first o891
_journal_paper_doi 10.1107/S160053681000992X
_journal_volume 66
_journal_year 2010
_chemical_formula_iupac 'C14 H12 Cl N O'
_chemical_formula_moiety 'C14 H12 Cl N O'
_chemical_formula_sum 'C14 H12 Cl N O'
_chemical_formula_weight 245.7
_chemical_name_systematic
;
<i>N</i>-(2-Chlorophenyl)-3-methylbenzamide
;
_space_group_IT_number 14
_symmetry_cell_setting monoclinic
_symmetry_space_group_name_Hall '-P 2ybc'
_symmetry_space_group_name_H-M 'P 1 21/c 1'
_atom_sites_solution_hydrogens geom
_atom_sites_solution_primary direct
_atom_sites_solution_secondary difmap
_audit_creation_method 'WinGX routine CIF_UPDATE'
_cell_angle_alpha 90
_cell_angle_beta 100.248(3)
_cell_angle_gamma 90
_cell_formula_units_Z 4
_cell_length_a 9.9972(3)
_cell_length_b 4.91240(10)
_cell_length_c 24.6662(7)
_cell_measurement_reflns_used 16100
_cell_measurement_temperature 295(2)
_cell_measurement_theta_max 29.5156
_cell_measurement_theta_min 2.0652
_cell_volume 1192.04(6)
_computing_cell_refinement
;
CrysAlis Pro (Oxford Diffraction, 2009)
;
_computing_data_collection
;
CrysAlis Pro (Oxford Diffraction, 2009)
;
_computing_data_reduction
;
CrysAlis Pro (Oxford Diffraction, 2009)
;
_computing_molecular_graphics
;
ORTEP-3 (Farrugia, 1997) and DIAMOND (Brandenburg, 2002)
;
_computing_publication_material
;
SHELXL97 (Sheldrick, 2008), PLATON (Spek, 2009) and WinGX
(Farrugia, 1999)
;
_computing_structure_refinement 'SHELXL97 (Sheldrick, 2008)'
_computing_structure_solution 'SHELXS97 (Sheldrick, 2008)'
_diffrn_ambient_temperature 295(2)
_diffrn_detector_area_resol_mean 10.434
_diffrn_measured_fraction_theta_full 0.999
_diffrn_measured_fraction_theta_max 0.999
_diffrn_measurement_device_type 'Oxford Diffraction  Xcalibur diffractometer with a Ruby Gemini detector'
_diffrn_measurement_method '\w scans'
_diffrn_radiation_monochromator graphite
_diffrn_radiation_type MoK\a
_diffrn_radiation_wavelength 0.71073
_diffrn_reflns_av_R_equivalents 0.0504
_diffrn_reflns_limit_h_max 11
_diffrn_reflns_limit_h_min -11
_diffrn_reflns_limit_k_max 5
_diffrn_reflns_limit_k_min -5
_diffrn_reflns_limit_l_max 29
_diffrn_reflns_limit_l_min -29
_diffrn_reflns_number 25420
_diffrn_reflns_theta_full 25.09
_diffrn_reflns_theta_max 25.09
_diffrn_reflns_theta_min 2.07
_diffrn_standards_number 0
_exptl_absorpt_coefficient_mu 0.302
_exptl_absorpt_correction_T_max 0.978
_exptl_absorpt_correction_T_min 0.897
_exptl_absorpt_correction_type analytical
_exptl_absorpt_process_details
;
(CrysAlis Pro; Oxford Diffraction, 2009)
;
_exptl_crystal_colour colourless
_exptl_crystal_density_diffrn 1.369
_exptl_crystal_density_method 'not measured'
_exptl_crystal_description block
_exptl_crystal_F_000 512
_exptl_crystal_size_max 0.55
_exptl_crystal_size_mid 0.35
_exptl_crystal_size_min 0.08
_refine_diff_density_max 0.22
_refine_diff_density_min -0.217
_refine_ls_extinction_method none
_refine_ls_goodness_of_fit_ref 1.049
_refine_ls_hydrogen_treatment constr
_refine_ls_matrix_type full
_refine_ls_number_parameters 157
_refine_ls_number_reflns 2119
_refine_ls_number_restraints 0
_refine_ls_restrained_S_all 1.049
_refine_ls_R_factor_all 0.0451
_refine_ls_R_factor_gt 0.0405
_refine_ls_shift/su_max 0.000
_refine_ls_shift/su_mean 0.000
_refine_ls_structure_factor_coef Fsqd
_refine_ls_weighting_details 'calc w=1/[\s^2^(Fo^2^)+(0.0534P)^2^+0.5999P] where P=(Fo^2^+2Fc^2^)/3'
_refine_ls_weighting_scheme calc
_refine_ls_wR_factor_gt 0.1051
_refine_ls_wR_factor_ref 0.1076
_reflns_number_gt 1884
_reflns_number_total 2119
_reflns_threshold_expression I>2sigma(I)
_cod_data_source_file bt5219.cif
_cod_data_source_block global
_cod_original_cell_volume 1192.04(5)
_cod_original_sg_symbol_H-M 'P 21/c'
_cod_database_code 2225476

loop_
_symmetry_equiv_pos_as_xyz
'x, y, z'
'-x, y+1/2, -z+1/2'
'-x, -y, -z'
'x, -y-1/2, z-1/2'

loop_
_atom_site_type_symbol
_atom_site_label
_atom_site_fract_x
_atom_site_fract_y
_atom_site_fract_z
_atom_site_U_iso_or_equiv
_atom_site_adp_type
_atom_site_calc_flag
_atom_site_refinement_flags
_atom_site_occupancy
_atom_site_disorder_assembly
_atom_site_disorder_group
C C1 0.29838(18) -0.1699(3) 0.57259(7) 0.0361(4) Uani d . 1 . .
C C2 0.28794(18) -0.0729(3) 0.62913(7) 0.0351(4) Uani d . 1 . .
C C3 0.19358(19) 0.1212(4) 0.63886(8) 0.0379(4) Uani d . 1 . .
H H3 0.1363 0.1997 0.6091 0.045 Uiso calc R 1 . .
C C4 0.18309(19) 0.2001(4) 0.69191(8) 0.0396(4) Uani d . 1 . .
C C5 0.2713(2) 0.0838(4) 0.73564(8) 0.0459(5) Uani d . 1 . .
H H5 0.2666 0.1359 0.7715 0.055 Uiso calc R 1 . .
C C6 0.3659(2) -0.1087(4) 0.72660(8) 0.0479(5) Uani d . 1 . .
H H6 0.4246 -0.1841 0.7563 0.057 Uiso calc R 1 . .
C C7 0.3737(2) -0.1891(4) 0.67377(8) 0.0425(5) Uani d . 1 . .
H H7 0.4362 -0.3211 0.6679 0.051 Uiso calc R 1 . .
C C8 0.27931(18) -0.0271(3) 0.47628(7) 0.0349(4) Uani d . 1 . .
C C9 0.18735(19) 0.1059(4) 0.43608(8) 0.0385(4) Uani d . 1 . .
C C10 0.1894(2) 0.0693(5) 0.38088(8) 0.0523(5) Uani d . 1 . .
H H10 0.1269 0.1598 0.3546 0.063 Uiso calc R 1 . .
C C11 0.2843(3) -0.1017(5) 0.36470(9) 0.0583(6) Uani d . 1 . .
H H11 0.2861 -0.1271 0.3275 0.07 Uiso calc R 1 . .
C C12 0.3762(2) -0.2344(5) 0.40389(9) 0.0539(5) Uani d . 1 . .
H H12 0.4401 -0.3504 0.393 0.065 Uiso calc R 1 . .
C C13 0.3748(2) -0.1975(4) 0.45914(8) 0.0437(5) Uani d . 1 . .
H H13 0.4382 -0.2873 0.4852 0.052 Uiso calc R 1 . .
C C14 0.0792(2) 0.4081(4) 0.70160(9) 0.0534(5) Uani d . 1 . .
H H14A 0.0666 0.3986 0.7392 0.08 Uiso calc PR 0.66(3) A 1
H H14B -0.0056 0.3716 0.6776 0.08 Uiso calc PR 0.66(3) A 1
H H14C 0.1103 0.5868 0.6941 0.08 Uiso calc PR 0.66(3) A 1
H H14D 0.0476 0.506 0.6681 0.08 Uiso calc PR 0.34(3) A 2
H H14E 0.1198 0.5331 0.7297 0.08 Uiso calc PR 0.34(3) A 2
H H14F 0.0039 0.3179 0.7132 0.08 Uiso calc PR 0.34(3) A 2
N N1 0.27660(16) 0.0202(3) 0.53244(6) 0.0373(4) Uani d . 1 . .
H H1N 0.2597 0.1834 0.5419 0.045 Uiso calc R 1 . .
O O1 0.32539(16) -0.4076(3) 0.56431(6) 0.0511(4) Uani d . 1 . .
Cl Cl1 0.06537(6) 0.31991(12) 0.45519(2) 0.0569(2) Uani d . 1 . .

loop_
_atom_site_aniso_label
_atom_site_aniso_U_11
_atom_site_aniso_U_22
_atom_site_aniso_U_33
_atom_site_aniso_U_12
_atom_site_aniso_U_13
_atom_site_aniso_U_23
C1 0.0421(10) 0.0259(9) 0.0396(10) 0.0012(7) 0.0058(8) 0.0004(7)
C2 0.0404(10) 0.0263(9) 0.0390(10) -0.0015(7) 0.0081(8) 0.0021(7)
C3 0.0458(10) 0.0287(9) 0.0389(10) 0.0016(8) 0.0067(8) 0.0041(7)
C4 0.0465(11) 0.0300(9) 0.0447(10) -0.0042(8) 0.0149(8) -0.0015(8)
C5 0.0594(13) 0.0444(11) 0.0355(10) -0.0052(9) 0.0129(9) -0.0041(8)
C6 0.0527(12) 0.0505(12) 0.0384(10) 0.0024(10) 0.0025(9) 0.0049(9)
C7 0.0457(11) 0.0378(10) 0.0441(11) 0.0067(8) 0.0079(8) 0.0029(8)
C8 0.0412(10) 0.0264(9) 0.0381(9) -0.0006(7) 0.0096(7) -0.0024(7)
C9 0.0423(10) 0.0330(9) 0.0410(10) 0.0054(8) 0.0097(8) -0.0023(8)
C10 0.0593(13) 0.0581(13) 0.0383(10) 0.0138(11) 0.0052(9) 0.0003(9)
C11 0.0753(15) 0.0626(14) 0.0405(11) 0.0123(12) 0.0195(10) -0.0065(10)
C12 0.0595(13) 0.0512(12) 0.0556(13) 0.0149(10) 0.0227(10) -0.0088(10)
C13 0.0469(11) 0.0386(10) 0.0464(11) 0.0100(9) 0.0099(9) -0.0013(9)
C14 0.0628(14) 0.0444(11) 0.0571(13) 0.0064(10) 0.0222(10) -0.0039(10)
N1 0.0514(9) 0.0248(7) 0.0361(8) 0.0072(7) 0.0091(7) -0.0016(6)
O1 0.0801(10) 0.0252(7) 0.0494(8) 0.0073(6) 0.0152(7) -0.0007(6)
Cl1 0.0570(3) 0.0622(4) 0.0510(3) 0.0279(3) 0.0085(2) -0.0044(2)

loop_
_atom_type_symbol
_atom_type_description
_atom_type_scat_dispersion_real
_atom_type_scat_dispersion_imag
_atom_type_scat_source
C C 0.0033 0.0016 'International Tables Vol C Tables 4.2.6.8 and 6.1.1.4'
H H 0 0 'International Tables Vol C Tables 4.2.6.8 and 6.1.1.4'
N N 0.0061 0.0033 'International Tables Vol C Tables 4.2.6.8 and 6.1.1.4'
O O 0.0106 0.006 'International Tables Vol C Tables 4.2.6.8 and 6.1.1.4'
Cl Cl 0.1484 0.1585 'International Tables Vol C Tables 4.2.6.8 and 6.1.1.4'

loop_
_geom_angle_atom_site_label_1
_geom_angle_atom_site_label_2
_geom_angle_atom_site_label_3
_geom_angle_site_symmetry_1
_geom_angle_site_symmetry_3
_geom_angle
_geom_angle_publ_flag
O1 C1 N1 . . 123.31(17) ?
O1 C1 C2 . . 120.91(16) ?
N1 C1 C2 . . 115.78(15) ?
C7 C2 C3 . . 119.03(17) ?
C7 C2 C1 . . 118.18(16) ?
C3 C2 C1 . . 122.76(16) ?
C4 C3 C2 . . 121.43(17) ?
C4 C3 H3 . . 119.3 ?
C2 C3 H3 . . 119.3 ?
C3 C4 C5 . . 118.30(17) ?
C3 C4 C14 . . 120.62(18) ?
C5 C4 C14 . . 121.08(18) ?
C6 C5 C4 . . 120.91(18) ?
C6 C5 H5 . . 119.5 ?
C4 C5 H5 . . 119.5 ?
C7 C6 C5 . . 120.24(18) ?
C7 C6 H6 . . 119.9 ?
C5 C6 H6 . . 119.9 ?
C6 C7 C2 . . 120.07(18) ?
C6 C7 H7 . . 120 ?
C2 C7 H7 . . 120 ?
C9 C8 C13 . . 117.94(17) ?
C9 C8 N1 . . 119.86(16) ?
C13 C8 N1 . . 122.16(17) ?
C10 C9 C8 . . 121.32(17) ?
C10 C9 Cl1 . . 118.82(15) ?
C8 C9 Cl1 . . 119.86(14) ?
C9 C10 C11 . . 119.87(19) ?
C9 C10 H10 . . 120.1 ?
C11 C10 H10 . . 120.1 ?
C12 C11 C10 . . 119.63(19) ?
C12 C11 H11 . . 120.2 ?
C10 C11 H11 . . 120.2 ?
C11 C12 C13 . . 120.66(19) ?
C11 C12 H12 . . 119.7 ?
C13 C12 H12 . . 119.7 ?
C12 C13 C8 . . 120.58(19) ?
C12 C13 H13 . . 119.7 ?
C8 C13 H13 . . 119.7 ?
C4 C14 H14A . . 109.5 ?
C4 C14 H14B . . 109.5 ?
C4 C14 H14C . . 109.5 ?
C4 C14 H14D . . 109.5 ?
C4 C14 H14E . . 109.5 ?
H14D C14 H14E . . 109.5 ?
C4 C14 H14F . . 109.5 ?
H14D C14 H14F . . 109.5 ?
H14E C14 H14F . . 109.5 ?
C1 N1 C8 . . 125.30(15) ?
C1 N1 H1N . . 117.3 ?
C8 N1 H1N . . 117.3 ?

loop_
_geom_bond_atom_site_label_1
_geom_bond_atom_site_label_2
_geom_bond_site_symmetry_2
_geom_bond_distance
_geom_bond_publ_flag
C1 O1 . 1.224(2) ?
C1 N1 . 1.350(2) ?
C1 C2 . 1.495(3) ?
C2 C7 . 1.392(3) ?
C2 C3 . 1.392(3) ?
C3 C4 . 1.386(3) ?
C3 H3 . 0.93 ?
C4 C5 . 1.389(3) ?
C4 C14 . 1.507(3) ?
C5 C6 . 1.384(3) ?
C5 H5 . 0.93 ?
C6 C7 . 1.377(3) ?
C6 H6 . 0.93 ?
C7 H7 . 0.93 ?
C8 C9 . 1.390(3) ?
C8 C13 . 1.391(3) ?
C8 N1 . 1.410(2) ?
C9 C10 . 1.377(3) ?
C9 Cl1 . 1.7375(18) ?
C10 C11 . 1.378(3) ?
C10 H10 . 0.93 ?
C11 C12 . 1.374(3) ?
C11 H11 . 0.93 ?
C12 C13 . 1.377(3) ?
C12 H12 . 0.93 ?
C13 H13 . 0.93 ?
C14 H14A . 0.96 ?
C14 H14B . 0.96 ?
C14 H14C . 0.96 ?
C14 H14D . 0.96 ?
C14 H14E . 0.96 ?
C14 H14F . 0.96 ?
N1 H1N . 0.86 ?

loop_
_geom_hbond_atom_site_label_D
_geom_hbond_atom_site_label_H
_geom_hbond_atom_site_label_A
_geom_hbond_site_symmetry_A
_geom_hbond_distance_DH
_geom_hbond_distance_HA
_geom_hbond_distance_DA
_geom_hbond_angle_DHA
N1 H1N O1 1_565 0.86 2.16 2.936(2) 151

loop_
_geom_torsion_atom_site_label_1
_geom_torsion_atom_site_label_2
_geom_torsion_atom_site_label_3
_geom_torsion_atom_site_label_4
_geom_torsion_site_symmetry_1
_geom_torsion_site_symmetry_2
_geom_torsion_site_symmetry_3
_geom_torsion_site_symmetry_4
_geom_torsion
_geom_torsion_publ_flag
O1 C1 C2 C7 . . . . 34.3(3) ?
N1 C1 C2 C7 . . . . -145.58(18) ?
O1 C1 C2 C3 . . . . -143.6(2) ?
N1 C1 C2 C3 . . . . 36.5(2) ?
C7 C2 C3 C4 . . . . -0.2(3) ?
C1 C2 C3 C4 . . . . 177.67(17) ?
C2 C3 C4 C5 . . . . 1.1(3) ?
C2 C3 C4 C14 . . . . -179.28(17) ?
C3 C4 C5 C6 . . . . -0.9(3) ?
C14 C4 C5 C6 . . . . 179.54(19) ?
C4 C5 C6 C7 . . . . -0.3(3) ?
C5 C6 C7 C2 . . . . 1.3(3) ?
C3 C2 C7 C6 . . . . -1.0(3) ?
C1 C2 C7 C6 . . . . -178.99(18) ?
C13 C8 C9 C10 . . . . 0.5(3) ?
N1 C8 C9 C10 . . . . 178.40(18) ?
C13 C8 C9 Cl1 . . . . 179.69(14) ?
N1 C8 C9 Cl1 . . . . -2.4(2) ?
C8 C9 C10 C11 . . . . -0.1(3) ?
Cl1 C9 C10 C11 . . . . -179.31(18) ?
C9 C10 C11 C12 . . . . 0.0(4) ?
C10 C11 C12 C13 . . . . -0.2(4) ?
C11 C12 C13 C8 . . . . 0.6(3) ?
C9 C8 C13 C12 . . . . -0.8(3) ?
N1 C8 C13 C12 . . . . -178.60(18) ?
O1 C1 N1 C8 . . . . 1.2(3) ?
C2 C1 N1 C8 . . . . -178.98(16) ?
C9 C8 N1 C1 . . . . 142.39(19) ?
C13 C8 N1 C1 . . . . -39.8(3) ?
